data_7715765
loop_
_publ_author_name
'Ramachandran, Mridhul R. K.'
'Karwasara, Surendar'
'Zhu, Hui'
'Schnakenburg, Gregor'
'Streubel, Rainer'

_publ_section_title
;
 Synthesis of tricyclic 1,4-dihydro-1,4-phosphagermines - trying to
 establish molecular fencing of reactive centers.
;
_journal_issue 18
_journal_name_full 'Dalton transactions (Cambridge, England : 2003)'
_journal_page_first 7953
_journal_page_last 7957
_journal_paper_doi 10.1039/d4dt00895b
_journal_volume 53
_journal_year 2024
_chemical_formula_moiety '2(C18 H34 Ge N6 S2), C4 H10 O'
_chemical_formula_sum 'C40 H78 Ge2 N12 O S4'
_chemical_formula_weight 1016.56
_chemical_name_systematic MR-391
_space_group_crystal_system triclinic
_space_group_IT_number 2
_space_group_name_Hall '-P 1'
_space_group_name_H-M_alt 'P -1'
_atom_sites_solution_hydrogens geom
_atom_sites_solution_primary dual
_audit_creation_date 2022-12-16
_audit_creation_method
;
Olex2 1.2
(compiled 2018.05.29 svn.r3508 for OlexSys, GUI svn.r5506)
;
_audit_update_record
;
2024-02-01 deposited with the CCDC.	2024-04-16 downloaded from the CCDC.
;
_cell_angle_alpha 75.118(4)
_cell_angle_beta 72.831(5)
_cell_angle_gamma 81.836(5)
_cell_formula_units_Z 2
_cell_length_a 10.4910(7)
_cell_length_b 15.5099(8)
_cell_length_c 17.3593(10)
_cell_measurement_reflns_used 47951
_cell_measurement_temperature 100
_cell_measurement_theta_max 71.25
_cell_measurement_theta_min 4.41
_cell_volume 2601.5(3)
_computing_cell_refinement 'X-Area Recipe 1.37.0.0 (STOE, 2021)'
_computing_data_collection 'X-Area Pilatus3_SV 1.31.186.0 (STOE, 2022)'
_computing_data_reduction
;
X-Area Integrate 2.5.3.0 (STOE, 2021)
X-Area LANA 2.7.5.0 (STOE, 2022)
;
_computing_molecular_graphics 'Olex2 (Dolomanov et al., 2009)'
_computing_publication_material 'Olex2 (Dolomanov et al., 2009)'
_computing_structure_refinement 'XL (Sheldrick, 2008)'
_computing_structure_solution 'XT (Sheldrick, 2015)'
_diffrn_ambient_temperature 100
_diffrn_detector_area_resol_mean 5.81
_diffrn_measured_fraction_theta_full 0.989
_diffrn_measured_fraction_theta_max 0.989
_diffrn_measurement_device_type 'STOE STADIVARI'
_diffrn_measurement_method 'rotation method, \w scans'
_diffrn_radiation_type CuK\a
_diffrn_radiation_wavelength 1.54186
_diffrn_reflns_av_R_equivalents 0.0777
_diffrn_reflns_av_unetI/netI 0.0480
_diffrn_reflns_Laue_measured_fraction_full 0.989
_diffrn_reflns_Laue_measured_fraction_max 0.989
_diffrn_reflns_limit_h_max 12
_diffrn_reflns_limit_h_min -10
_diffrn_reflns_limit_k_max 13
_diffrn_reflns_limit_k_min -18
_diffrn_reflns_limit_l_max 20
_diffrn_reflns_limit_l_min -20
_diffrn_reflns_number 56715
_diffrn_reflns_point_group_measured_fraction_full 0.989
_diffrn_reflns_point_group_measured_fraction_max 0.989
_diffrn_reflns_theta_full 67.686
_diffrn_reflns_theta_max 67.734
_diffrn_reflns_theta_min 4.423
_diffrn_source 'Axo Cu'
_exptl_absorpt_coefficient_mu 3.251
_exptl_absorpt_correction_T_max 0.4835
_exptl_absorpt_correction_T_min 0.2573
_exptl_absorpt_correction_type multi-scan
_exptl_absorpt_process_details
;
STOE LANA, absorption correction by scaling of reflection intensities.
J. Koziskova, F. Hahn, J. Richter, J. Kozisek, "Comparison of different
absorption corrections on the model structure of tetrakis(\m~2~-acetato)-
diaqua-di-copper(II)", Acta Chimica Slovaca, vol. 9, no. 2, 2016, pp. 136 - 140.
Afterwards a spherical absorption correction was performed within STOE LANA.
;
_exptl_crystal_colour 'clear colourless'
_exptl_crystal_colour_lustre clear
_exptl_crystal_colour_primary colourless
_exptl_crystal_density_diffrn 1.298
_exptl_crystal_density_method 'not measured'
_exptl_crystal_description needle
_exptl_crystal_F_000 1076
_exptl_crystal_size_max 0.4
_exptl_crystal_size_mid 0.1
_exptl_crystal_size_min 0.05
_refine_diff_density_max 0.623
_refine_diff_density_min -0.869
_refine_diff_density_rms 0.106
_refine_ls_extinction_method none
_refine_ls_goodness_of_fit_ref 1.020
_refine_ls_hydrogen_treatment constr
_refine_ls_matrix_type full
_refine_ls_number_parameters 570
_refine_ls_number_reflns 9314
_refine_ls_number_restraints 20
_refine_ls_restrained_S_all 1.019
_refine_ls_R_factor_all 0.0769
_refine_ls_R_factor_gt 0.0545
_refine_ls_shift/su_max 0.001
_refine_ls_shift/su_mean 0.000
_refine_ls_structure_factor_coef Fsqd
_refine_ls_weighting_details 'w=1/[\s^2^(Fo^2^)+(0.1021P)^2^+2.2668P] where P=(Fo^2^+2Fc^2^)/3'
_refine_ls_weighting_scheme calc
_refine_ls_wR_factor_gt 0.1396
_refine_ls_wR_factor_ref 0.1582
_reflns_Friedel_coverage 0.000
_reflns_number_gt 7130
_reflns_number_total 9314
_reflns_threshold_expression 'I > 2\s(I)'
_cod_data_source_file d4dt00895b2.cif
_cod_data_source_block 2a
_cod_depositor_comments 'Adding full bibliography for 7715765--7715769.cif.'
_cod_database_code 7715765
_shelx_shelxl_version_number 2017/1
_shelx_space_group_comment
;
The symmetry employed for this shelxl refinement is uniquely defined
by the following loop, which should always be used as a source of
symmetry information in preference to the above space-group names.
They are only intended as comments.
;
_shelx_estimated_absorpt_t_max 0.854
_shelx_estimated_absorpt_t_min 0.356
_olex2_refinement_description
;
1. Fixed Uiso
 At 1.2 times of:
  All C(H) groups, All C(H,H) groups
 At 1.5 times of:
  All C(H,H,H) groups
2. Restrained distances
 C18S-C17S
 1.5 with sigma of 0.01
3. Rigid bond restraints
 N6A, C17S
 with sigma for 1-2 distances of 0.001 and sigma for 1-3 distances of 0.001
4. Uiso/Uaniso restraints and constraints
Uanis(C17S) \\sim Ueq, Uanis(C17A) \\sim Ueq, Uanis(C18S) \\sim Ueq: with sigma
of 0.001 and sigma for terminal atoms of 0.002
5. Others
 Sof(C17S)=Sof(H17C)=Sof(H17D)=Sof(C18S)=Sof(H18D)=Sof(H18E)=Sof(H18F)=1-FVAR(1)
 Sof(C17A)=Sof(H17A)=Sof(H17B)=Sof(C18A)=Sof(H18A)=Sof(H18B)=Sof(H18C)=FVAR(1)
6.a Secondary CH2 refined with riding coordinates:
 C11(H11C,H11D), C13(H13C,H13D), C15(H15C,H15D), C17(H17E,H17F), C11A(H11A,
 H11B), C13A(H13A,H13B), C15A(H15A,H15B), C17A(H17A,H17B), C17S(H17C,H17D),
 C20(H20A,H20B), C21(H21A,H21B)
6.b Aromatic/amide H refined with riding coordinates:
 C3(H3), C8(H8), C3A(H3A), C8A(H8A)
6.c Idealised Me refined as rotating group:
 C4(H4A,H4B,H4C), C5(H5A,H5B,H5C), C9(H9A,H9B,H9C), C10(H10D,H10E,H10F),
 C12(H12D,H12E,H12F), C14(H14D,H14E,H14F), C16(H16D,H16E,H16F), C18(H18G,H18H,
 H18I), C4A(H4AA,H4AB,H4AC), C5A(H5AA,H5AB,H5AC), C9A(H9AA,H9AB,H9AC),
 C10A(H10A,H10B,H10C), C12A(H12A,H12B,H12C), C14A(H14A,H14B,H14C), C16A(H16A,
 H16B,H16C), C18A(H18A,H18B,H18C), C18S(H18D,H18E,H18F), C19(H19A,H19B,H19C),
 C22(H22A,H22B,H22C)
;
_olex2_submission_special_instructions 'No special instructions were received'

loop_
_space_group_symop_operation_xyz
'x, y, z'
'-x, -y, -z'

loop_
_atom_site_label
_atom_site_type_symbol
_atom_site_fract_x
_atom_site_fract_y
_atom_site_fract_z
_atom_site_U_iso_or_equiv
_atom_site_adp_type
_atom_site_occupancy
_atom_site_site_symmetry_order
_atom_site_calc_flag
_atom_site_refinement_flags_posn
_atom_site_refinement_flags_adp
_atom_site_refinement_flags_occupancy
_atom_site_disorder_assembly
_atom_site_disorder_group
Ge Ge 0.10265(5) 0.63464(3) 0.72609(3) 0.02409(14) Uani 1 1 d . . . . .
S1 S -0.03784(11) 0.34350(7) 0.63118(8) 0.0375(3) Uani 1 1 d . . . . .
S2 S 0.56454(10) 0.81286(7) 0.51756(7) 0.0313(2) Uani 1 1 d . . . . .
N1 N 0.0192(3) 0.4772(2) 0.6894(2) 0.0287(7) Uani 1 1 d . . . . .
N2 N 0.1399(3) 0.4731(2) 0.5644(2) 0.0277(7) Uani 1 1 d . . . . .
N3 N 0.3549(3) 0.7157(2) 0.6183(2) 0.0250(7) Uani 1 1 d . . . . .
N4 N 0.2979(3) 0.8560(2) 0.5761(2) 0.0254(7) Uani 1 1 d . . . . .
N5 N -0.0625(4) 0.6885(2) 0.7587(2) 0.0309(7) Uani 1 1 d . . . . .
N6 N 0.1585(4) 0.5832(2) 0.8186(2) 0.0317(8) Uani 1 1 d . . . . .
C1 C 0.1052(4) 0.5468(2) 0.6639(2) 0.0268(8) Uani 1 1 d . . . . .
C2 C 0.0401(4) 0.4325(2) 0.6282(3) 0.0266(8) Uani 1 1 d . . . . .
C3 C 0.1782(4) 0.5431(2) 0.5862(2) 0.0252(8) Uani 1 1 d . . . . .
H3 H 0.245047 0.582277 0.552047 0.030 Uiso 1 1 calc R . . . .
C4 C -0.0788(5) 0.4533(3) 0.7689(3) 0.0352(10) Uani 1 1 d . . . . .
H4A H -0.058711 0.479931 0.809020 0.053 Uiso 1 1 calc GR . . . .
H4B H -0.075678 0.388072 0.788407 0.053 Uiso 1 1 calc GR . . . .
H4C H -0.168363 0.475765 0.762871 0.053 Uiso 1 1 calc GR . . . .
C5 C 0.1985(5) 0.4433(3) 0.4876(3) 0.0338(9) Uani 1 1 d . . . . .
H5A H 0.246634 0.491573 0.445336 0.051 Uiso 1 1 calc GR . . . .
H5B H 0.127481 0.427487 0.468763 0.051 Uiso 1 1 calc GR . . . .
H5C H 0.260870 0.390900 0.497150 0.051 Uiso 1 1 calc GR . . . .
C6 C 0.2171(4) 0.7274(2) 0.6527(2) 0.0251(8) Uani 1 1 d . . . . .
C7 C 0.4055(4) 0.7947(2) 0.5714(2) 0.0254(8) Uani 1 1 d . . . . .
C8 C 0.1845(4) 0.8161(2) 0.6260(2) 0.0255(8) Uani 1 1 d . . . . .
H8 H 0.097600 0.845313 0.639710 0.031 Uiso 1 1 calc R . . . .
C9 C 0.4386(4) 0.6322(3) 0.6271(3) 0.0304(9) Uani 1 1 d . . . . .
H9A H 0.478933 0.618575 0.572556 0.046 Uiso 1 1 calc GR . . . .
H9B H 0.383644 0.583620 0.663321 0.046 Uiso 1 1 calc GR . . . .
H9C H 0.509317 0.638154 0.651314 0.046 Uiso 1 1 calc GR . . . .
C10 C 0.3051(5) 0.9499(2) 0.5312(3) 0.0316(9) Uani 1 1 d . . . . .
H10D H 0.221310 0.971505 0.516142 0.047 Uiso 1 1 calc GR . . . .
H10E H 0.379726 0.955088 0.480850 0.047 Uiso 1 1 calc GR . . . .
H10F H 0.319168 0.985810 0.566489 0.047 Uiso 1 1 calc GR . . . .
C11 C -0.1321(4) 0.7307(3) 0.6951(3) 0.0326(9) Uani 1 1 d . . . . .
H11C H -0.064032 0.747481 0.641500 0.039 Uiso 1 1 calc R . . . .
H11D H -0.180920 0.786712 0.708741 0.039 Uiso 1 1 calc R . . . .
C12 C -0.2304(5) 0.6753(3) 0.6838(3) 0.0385(10) Uani 1 1 d . . . . .
H12D H -0.300814 0.660053 0.735643 0.058 Uiso 1 1 calc GR . . . .
H12E H -0.183403 0.620357 0.668480 0.058 Uiso 1 1 calc GR . . . .
H12F H -0.270475 0.709828 0.639837 0.058 Uiso 1 1 calc GR . . . .
C13 C -0.1459(5) 0.6660(3) 0.8432(3) 0.0410(11) Uani 1 1 d . . . . .
H13C H -0.092601 0.624618 0.877672 0.049 Uiso 1 1 calc R . . . .
H13D H -0.221475 0.633767 0.844254 0.049 Uiso 1 1 calc R . . . .
C14 C -0.2011(7) 0.7444(4) 0.8817(3) 0.0560(14) Uani 1 1 d . . . . .
H14D H -0.254311 0.785981 0.848270 0.084 Uiso 1 1 calc GR . . . .
H14E H -0.127234 0.775024 0.884014 0.084 Uiso 1 1 calc GR . . . .
H14F H -0.257836 0.723483 0.937849 0.084 Uiso 1 1 calc GR . . . .
C15 C 0.2156(5) 0.4918(3) 0.8340(3) 0.0386(10) Uani 1 1 d . . . . .
H15C H 0.313599 0.492463 0.823135 0.046 Uiso 1 1 calc R . . . .
H15D H 0.199229 0.461250 0.794684 0.046 Uiso 1 1 calc R . . . .
C16 C 0.1597(8) 0.4388(3) 0.9213(3) 0.0618(16) Uani 1 1 d . . . . .
H16D H 0.194018 0.376109 0.925531 0.093 Uiso 1 1 calc GR . . . .
H16E H 0.061821 0.442639 0.934583 0.093 Uiso 1 1 calc GR . . . .
H16F H 0.186928 0.463328 0.960206 0.093 Uiso 1 1 calc GR . . . .
C17 C 0.1873(6) 0.6418(3) 0.8645(3) 0.0430(12) Uani 1 1 d . . . . .
H17E H 0.150314 0.616692 0.924411 0.052 Uiso 1 1 calc R . . . .
H17F H 0.139102 0.700935 0.850671 0.052 Uiso 1 1 calc R . . . .
C18 C 0.3321(7) 0.6560(4) 0.8492(4) 0.0650(17) Uani 1 1 d . . . . .
H18G H 0.368704 0.685224 0.790955 0.098 Uiso 1 1 calc GR . . . .
H18H H 0.381687 0.598058 0.862103 0.098 Uiso 1 1 calc GR . . . .
H18I H 0.340410 0.693837 0.884547 0.098 Uiso 1 1 calc GR . . . .
Ge1A Ge 0.26877(5) 0.07830(3) 0.78461(3) 0.02571(14) Uani 1 1 d . . . . .
S1A S -0.10892(10) -0.01067(6) 0.64262(7) 0.0319(2) Uani 1 1 d . . . . .
S2A S 0.51730(11) 0.39833(6) 0.59590(7) 0.0331(2) Uani 1 1 d . . . . .
N1A N 0.0559(3) 0.0244(2) 0.7252(2) 0.0270(7) Uani 1 1 d . . . . .
N2A N 0.0734(3) 0.1149(2) 0.6051(2) 0.0252(7) Uani 1 1 d . . . . .
N3A N 0.3819(3) 0.2524(2) 0.6928(2) 0.0261(7) Uani 1 1 d . . . . .
N4A N 0.5898(3) 0.2198(2) 0.6341(2) 0.0253(7) Uani 1 1 d . . . . .
N5A N 0.3531(4) -0.0334(2) 0.8045(2) 0.0301(7) Uani 1 1 d . . . . .
N6A N 0.1844(4) 0.1121(2) 0.8804(2) 0.0364(8) Uani 1 1 d . U . . .
C1A C 0.1498(4) 0.0840(2) 0.7165(2) 0.0261(8) Uani 1 1 d . . . . .
C2A C 0.0072(4) 0.0439(2) 0.6573(3) 0.0273(8) Uani 1 1 d . . . . .
C3A C 0.1598(4) 0.1393(2) 0.6408(3) 0.0257(8) Uani 1 1 d . . . . .
H3A H 0.217015 0.187051 0.616398 0.031 Uiso 1 1 calc R . . . .
C4A C 0.0112(5) -0.0488(3) 0.7962(3) 0.0354(10) Uani 1 1 d . . . . .
H4AA H 0.059332 -0.051435 0.837362 0.053 Uiso 1 1 calc GR . . . .
H4AB H 0.029203 -0.105356 0.778219 0.053 Uiso 1 1 calc GR . . . .
H4AC H -0.085064 -0.038935 0.820760 0.053 Uiso 1 1 calc GR . . . .
C5A C 0.0639(4) 0.1553(3) 0.5206(3) 0.0304(9) Uani 1 1 d . . . . .
H5AA H 0.027548 0.217597 0.517106 0.046 Uiso 1 1 calc GR . . . .
H5AB H 0.004736 0.121903 0.506512 0.046 Uiso 1 1 calc GR . . . .
H5AC H 0.153055 0.153584 0.481732 0.046 Uiso 1 1 calc GR . . . .
C6A C 0.4049(4) 0.1589(2) 0.7188(3) 0.0268(8) Uani 1 1 d . . . . .
C7A C 0.4957(4) 0.2890(3) 0.6416(2) 0.0265(8) Uani 1 1 d . . . . .
C8A C 0.5344(4) 0.1403(2) 0.6811(3) 0.0255(8) Uani 1 1 d . . . . .
H8A H 0.580048 0.082523 0.685887 0.031 Uiso 1 1 calc R . . . .
C9A C 0.2588(4) 0.3044(3) 0.7222(3) 0.0323(9) Uani 1 1 d . . . . .
H9AA H 0.183276 0.277969 0.716823 0.049 Uiso 1 1 calc GR . . . .
H9AB H 0.263862 0.366002 0.689181 0.049 Uiso 1 1 calc GR . . . .
H9AC H 0.246212 0.304229 0.780476 0.049 Uiso 1 1 calc GR . . . .
C10A C 0.7273(4) 0.2289(3) 0.5842(3) 0.0293(8) Uani 1 1 d . . . . .
H10A H 0.779752 0.171908 0.595668 0.044 Uiso 1 1 calc GR . . . .
H10B H 0.765324 0.275436 0.597819 0.044 Uiso 1 1 calc GR . . . .
H10C H 0.729643 0.245559 0.525410 0.044 Uiso 1 1 calc GR . . . .
C11A C 0.4064(5) -0.0737(3) 0.7317(3) 0.0363(10) Uani 1 1 d . . . . .
H11A H 0.413475 -0.025407 0.680945 0.044 Uiso 1 1 calc R . . . .
H11B H 0.341332 -0.114593 0.732634 0.044 Uiso 1 1 calc R . . . .
C12A C 0.5400(5) -0.1245(3) 0.7264(3) 0.0442(11) Uani 1 1 d . . . . .
H12A H 0.569234 -0.146398 0.675332 0.066 Uiso 1 1 calc GR . . . .
H12B H 0.532899 -0.175365 0.774239 0.066 Uiso 1 1 calc GR . . . .
H12C H 0.605261 -0.085062 0.726267 0.066 Uiso 1 1 calc GR . . . .
C13A C 0.3080(6) -0.0964(3) 0.8834(3) 0.0444(11) Uani 1 1 d . . . . .
H13A H 0.277075 -0.148918 0.873375 0.053 Uiso 1 1 calc R . . . .
H13B H 0.230319 -0.067683 0.918701 0.053 Uiso 1 1 calc R . . . .
C14A C 0.4121(7) -0.1282(5) 0.9295(4) 0.0698(19) Uani 1 1 d . . . . .
H14A H 0.479734 -0.168544 0.901348 0.105 Uiso 1 1 calc GR . . . .
H14B H 0.370105 -0.160060 0.986074 0.105 Uiso 1 1 calc GR . . . .
H14C H 0.454790 -0.076709 0.931273 0.105 Uiso 1 1 calc GR . . . .
C15A C 0.0400(5) 0.1213(3) 0.9123(3) 0.0441(11) Uani 1 1 d . . . . .
H15A H 0.013529 0.077268 0.965718 0.053 Uiso 1 1 calc R . . . .
H15B H -0.000593 0.105746 0.873304 0.053 Uiso 1 1 calc R . . . .
C16A C -0.0180(6) 0.2126(4) 0.9255(4) 0.0595(15) Uani 1 1 d . . . . .
H16A H 0.006956 0.257041 0.873070 0.089 Uiso 1 1 calc GR . . . .
H16B H 0.017037 0.227534 0.966569 0.089 Uiso 1 1 calc GR . . . .
H16C H -0.115663 0.212653 0.945475 0.089 Uiso 1 1 calc GR . . . .
C17A C 0.2689(7) 0.1369(4) 0.9245(4) 0.0418(17) Uani 0.790(11) 1 d . U P A 1
H17A H 0.246886 0.200393 0.927305 0.050 Uiso 0.790(11) 1 calc R . P A 1
H17B H 0.363996 0.130296 0.893179 0.050 Uiso 0.790(11) 1 calc R . P A 1
C17S C 0.224(2) 0.0967(17) 0.9559(16) 0.041(2) Uani 0.210(11) 1 d D U P A 2
H17C H 0.212533 0.033572 0.985948 0.049 Uiso 0.210(11) 1 calc R . P A 2
H17D H 0.164895 0.135096 0.991682 0.049 Uiso 0.210(11) 1 calc R . P A 2
C18A C 0.2495(10) 0.0798(6) 1.0104(5) 0.072(3) Uani 0.790(11) 1 d . . P A 1
H18A H 0.264755 0.016597 1.008034 0.109 Uiso 0.790(11) 1 calc GR . P A 1
H18B H 0.157929 0.091192 1.043362 0.109 Uiso 0.790(11) 1 calc GR . P A 1
H18C H 0.312999 0.094273 1.035973 0.109 Uiso 0.790(11) 1 calc GR . P A 1
C18S C 0.367(3) 0.117(3) 0.938(3) 0.095(13) Uani 0.210(11) 1 d D U P A 2
H18D H 0.424183 0.082151 0.899606 0.143 Uiso 0.210(11) 1 calc GR . P A 2
H18E H 0.393205 0.100962 0.990016 0.143 Uiso 0.210(11) 1 calc GR . P A 2
H18F H 0.375744 0.180888 0.913687 0.143 Uiso 0.210(11) 1 calc GR . P A 2
O00J O 0.6585(4) 0.2910(2) 0.8648(2) 0.0508(9) Uani 1 1 d . . . . .
C19 C 0.7599(6) 0.1671(4) 0.8036(4) 0.0561(14) Uani 1 1 d . . . . .
H19A H 0.758488 0.135690 0.761590 0.084 Uiso 1 1 calc GR . . . .
H19B H 0.740320 0.125927 0.858203 0.084 Uiso 1 1 calc GR . . . .
H19C H 0.848565 0.189141 0.790867 0.084 Uiso 1 1 calc GR . . . .
C20 C 0.6563(6) 0.2447(4) 0.8037(3) 0.0492(12) Uani 1 1 d . . . . .
H20A H 0.674980 0.286023 0.748419 0.059 Uiso 1 1 calc R . . . .
H20B H 0.566646 0.222760 0.816190 0.059 Uiso 1 1 calc R . . . .
C21 C 0.5616(7) 0.3645(4) 0.8672(4) 0.0652(17) Uani 1 1 d . . . . .
H21A H 0.471371 0.343722 0.879087 0.078 Uiso 1 1 calc R . . . .
H21B H 0.580445 0.407939 0.813032 0.078 Uiso 1 1 calc R . . . .
C22 C 0.5675(9) 0.4084(5) 0.9345(5) 0.083(2) Uani 1 1 d . . . . .
H22A H 0.656443 0.430094 0.921501 0.125 Uiso 1 1 calc GR . . . .
H22B H 0.550201 0.364611 0.987745 0.125 Uiso 1 1 calc GR . . . .
H22C H 0.499774 0.458726 0.937920 0.125 Uiso 1 1 calc GR . . . .

loop_
_atom_site_aniso_label
_atom_site_aniso_U_11
_atom_site_aniso_U_22
_atom_site_aniso_U_33
_atom_site_aniso_U_23
_atom_site_aniso_U_13
_atom_site_aniso_U_12
Ge 0.0275(3) 0.0155(2) 0.0304(3) -0.00653(16) -0.00826(19) -0.00193(18)
S1 0.0349(6) 0.0204(5) 0.0642(7) -0.0149(4) -0.0173(5) -0.0059(4)
S2 0.0260(5) 0.0273(5) 0.0414(6) -0.0105(4) -0.0064(4) -0.0054(4)
N1 0.0290(18) 0.0183(15) 0.0391(19) -0.0094(13) -0.0069(15) -0.0024(14)
N2 0.0291(18) 0.0189(15) 0.0385(19) -0.0117(13) -0.0104(15) 0.0000(14)
N3 0.0244(17) 0.0169(15) 0.0368(18) -0.0104(13) -0.0107(14) 0.0016(13)
N4 0.0277(17) 0.0152(15) 0.0354(18) -0.0072(12) -0.0094(14) -0.0037(13)
N5 0.0318(19) 0.0293(17) 0.0305(18) -0.0070(13) -0.0070(15) -0.0018(15)
N6 0.042(2) 0.0206(16) 0.0374(19) -0.0091(13) -0.0175(16) -0.0006(15)
C1 0.028(2) 0.0174(17) 0.033(2) -0.0031(14) -0.0060(16) -0.0063(16)
C2 0.027(2) 0.0171(17) 0.041(2) -0.0087(15) -0.0154(17) 0.0003(16)
C3 0.026(2) 0.0165(17) 0.038(2) -0.0107(15) -0.0125(17) -0.0021(15)
C4 0.034(2) 0.024(2) 0.041(2) -0.0068(17) -0.0003(19) -0.0060(18)
C5 0.035(2) 0.027(2) 0.044(2) -0.0160(17) -0.0126(19) 0.0012(18)
C6 0.025(2) 0.0196(18) 0.033(2) -0.0091(15) -0.0096(16) 0.0005(16)
C7 0.025(2) 0.0194(18) 0.036(2) -0.0102(15) -0.0101(16) -0.0022(16)
C8 0.027(2) 0.0178(17) 0.035(2) -0.0107(15) -0.0082(16) -0.0033(15)
C9 0.027(2) 0.0187(18) 0.047(2) -0.0097(16) -0.0111(18) 0.0019(16)
C10 0.036(2) 0.0155(18) 0.043(2) -0.0060(16) -0.0109(19) -0.0023(17)
C11 0.030(2) 0.030(2) 0.038(2) -0.0068(17) -0.0094(18) -0.0009(18)
C12 0.042(3) 0.030(2) 0.045(3) -0.0092(18) -0.016(2) 0.000(2)
C13 0.039(3) 0.042(3) 0.038(2) -0.0102(19) -0.006(2) 0.002(2)
C14 0.067(4) 0.047(3) 0.047(3) -0.017(2) -0.006(3) 0.008(3)
C15 0.054(3) 0.021(2) 0.045(3) -0.0068(17) -0.022(2) 0.004(2)
C16 0.098(5) 0.031(3) 0.051(3) 0.001(2) -0.023(3) -0.001(3)
C17 0.065(3) 0.027(2) 0.049(3) -0.0128(19) -0.031(2) 0.002(2)
C18 0.083(5) 0.045(3) 0.084(4) -0.018(3) -0.042(4) -0.011(3)
Ge1A 0.0277(3) 0.0173(2) 0.0331(3) -0.00601(17) -0.00927(19) -0.00221(18)
S1A 0.0282(5) 0.0194(4) 0.0533(6) -0.0124(4) -0.0152(5) -0.0022(4)
S2A 0.0348(6) 0.0159(4) 0.0474(6) -0.0066(4) -0.0091(5) -0.0033(4)
N1A 0.0276(17) 0.0182(15) 0.0347(18) -0.0046(13) -0.0069(14) -0.0055(14)
N2A 0.0250(17) 0.0175(15) 0.0353(18) -0.0085(12) -0.0084(14) -0.0034(13)
N3A 0.0266(17) 0.0188(15) 0.0352(18) -0.0072(13) -0.0111(14) -0.0014(14)
N4A 0.0261(17) 0.0159(15) 0.0358(18) -0.0062(12) -0.0101(14) -0.0037(13)
N5A 0.038(2) 0.0167(15) 0.0357(19) -0.0074(13) -0.0103(15) 0.0010(14)
N6A 0.039(2) 0.0329(19) 0.039(2) -0.0138(15) -0.0092(16) -0.0003(17)
C1A 0.026(2) 0.0186(18) 0.036(2) -0.0085(15) -0.0100(17) -0.0023(16)
C2A 0.024(2) 0.0186(18) 0.041(2) -0.0112(15) -0.0088(17) 0.0017(16)
C3A 0.0229(19) 0.0167(17) 0.039(2) -0.0084(15) -0.0075(16) -0.0029(15)
C4A 0.040(2) 0.025(2) 0.040(2) 0.0001(17) -0.0112(19) -0.0117(19)
C5A 0.032(2) 0.025(2) 0.034(2) -0.0077(16) -0.0098(17) 0.0010(17)
C6A 0.032(2) 0.0148(17) 0.038(2) -0.0069(15) -0.0152(17) -0.0003(16)
C7A 0.027(2) 0.0201(18) 0.036(2) -0.0103(15) -0.0102(17) -0.0003(16)
C8A 0.025(2) 0.0165(17) 0.039(2) -0.0080(15) -0.0137(17) -0.0004(15)
C9A 0.030(2) 0.0213(19) 0.045(2) -0.0102(16) -0.0086(18) 0.0027(17)
C10A 0.026(2) 0.0244(19) 0.037(2) -0.0080(16) -0.0076(17) -0.0019(17)
C11A 0.040(3) 0.026(2) 0.043(3) -0.0121(17) -0.009(2) 0.0007(19)
C12A 0.045(3) 0.039(3) 0.048(3) -0.018(2) -0.009(2) 0.003(2)
C13A 0.054(3) 0.031(2) 0.042(3) -0.0071(19) -0.007(2) 0.003(2)
C14A 0.076(4) 0.078(4) 0.046(3) -0.003(3) -0.023(3) 0.022(4)
C15A 0.043(3) 0.043(3) 0.043(3) -0.015(2) -0.002(2) -0.002(2)
C16A 0.056(4) 0.048(3) 0.069(4) -0.024(3) -0.006(3) 0.008(3)
C17A 0.0416(19) 0.0428(19) 0.0413(19) -0.0107(10) -0.0108(10) -0.0032(10)
C17S 0.041(3) 0.041(3) 0.040(2) -0.0094(11) -0.0115(13) -0.0027(10)
C18A 0.097(7) 0.079(6) 0.045(5) -0.019(4) -0.020(4) -0.004(5)
C18S 0.095(13) 0.095(13) 0.095(13) -0.022(4) -0.026(4) -0.007(2)
O00J 0.057(2) 0.047(2) 0.053(2) -0.0186(16) -0.0186(18) 0.0051(18)
C19 0.062(4) 0.054(3) 0.058(3) -0.024(3) -0.024(3) 0.013(3)
C20 0.044(3) 0.059(3) 0.054(3) -0.023(2) -0.021(2) 0.002(3)
C21 0.073(4) 0.053(3) 0.073(4) -0.027(3) -0.026(3) 0.021(3)
C22 0.107(6) 0.076(5) 0.076(5) -0.043(4) -0.031(4) 0.027(4)

loop_
_atom_type_symbol
_atom_type_description
_atom_type_scat_dispersion_real
_atom_type_scat_dispersion_imag
_atom_type_scat_source
C C 0.0181 0.0091 'International Tables Vol C Tables 4.2.6.8 and 6.1.1.4'
H H 0.0000 0.0000 'International Tables Vol C Tables 4.2.6.8 and 6.1.1.4'
Ge Ge -1.0885 0.8855 'International Tables Vol C Tables 4.2.6.8 and 6.1.1.4'
N N 0.0311 0.0180 'International Tables Vol C Tables 4.2.6.8 and 6.1.1.4'
O O 0.0492 0.0322 'International Tables Vol C Tables 4.2.6.8 and 6.1.1.4'
S S 0.3331 0.5567 'International Tables Vol C Tables 4.2.6.8 and 6.1.1.4'

loop_
_geom_angle_atom_site_label_1
_geom_angle_atom_site_label_2
_geom_angle_atom_site_label_3
_geom_angle
_geom_angle_site_symmetry_1
_geom_angle_site_symmetry_3
_geom_angle_publ_flag
N5 Ge N6 107.68(16) . . ?
N5 Ge C1 112.31(17) . . ?
N5 Ge C6 106.89(16) . . ?
N6 Ge C1 110.96(15) . . ?
N6 Ge C6 111.58(16) . . ?
C1 Ge C6 107.38(16) . . ?
C1 N1 C4 126.7(3) . . ?
C2 N1 C1 110.2(3) . . ?
C2 N1 C4 123.1(3) . . ?
C2 N2 C3 109.2(3) . . ?
C2 N2 C5 124.3(3) . . ?
C3 N2 C5 126.5(3) . . ?
C6 N3 C9 127.0(3) . . ?
C7 N3 C6 110.8(3) . . ?
C7 N3 C9 122.2(3) . . ?
C7 N4 C8 110.2(3) . . ?
C7 N4 C10 123.8(3) . . ?
C8 N4 C10 126.0(3) . . ?
C11 N5 Ge 117.9(3) . . ?
C13 N5 Ge 122.3(3) . . ?
C13 N5 C11 116.2(4) . . ?
C15 N6 Ge 122.4(3) . . ?
C15 N6 C17 116.3(3) . . ?
C17 N6 Ge 118.3(3) . . ?
N1 C1 Ge 125.4(3) . . ?
C3 C1 Ge 128.8(3) . . ?
C3 C1 N1 105.6(3) . . ?
N1 C2 S1 127.2(3) . . ?
N1 C2 N2 106.0(3) . . ?
N2 C2 S1 126.8(3) . . ?
N2 C3 H3 125.5 . . ?
C1 C3 N2 108.9(3) . . ?
C1 C3 H3 125.5 . . ?
N1 C4 H4A 109.5 . . ?
N1 C4 H4B 109.5 . . ?
N1 C4 H4C 109.5 . . ?
H4A C4 H4B 109.5 . . ?
H4A C4 H4C 109.5 . . ?
H4B C4 H4C 109.5 . . ?
N2 C5 H5A 109.5 . . ?
N2 C5 H5B 109.5 . . ?
N2 C5 H5C 109.5 . . ?
H5A C5 H5B 109.5 . . ?
H5A C5 H5C 109.5 . . ?
H5B C5 H5C 109.5 . . ?
N3 C6 Ge 125.6(3) . . ?
C8 C6 Ge 129.0(3) . . ?
C8 C6 N3 105.4(3) . . ?
N3 C7 S2 127.8(3) . . ?
N3 C7 N4 105.1(3) . . ?
N4 C7 S2 127.1(3) . . ?
N4 C8 H8 125.7 . . ?
C6 C8 N4 108.5(4) . . ?
C6 C8 H8 125.7 . . ?
N3 C9 H9A 109.5 . . ?
N3 C9 H9B 109.5 . . ?
N3 C9 H9C 109.5 . . ?
H9A C9 H9B 109.5 . . ?
H9A C9 H9C 109.5 . . ?
H9B C9 H9C 109.5 . . ?
N4 C10 H10D 109.5 . . ?
N4 C10 H10E 109.5 . . ?
N4 C10 H10F 109.5 . . ?
H10D C10 H10E 109.5 . . ?
H10D C10 H10F 109.5 . . ?
H10E C10 H10F 109.5 . . ?
N5 C11 H11C 108.2 . . ?
N5 C11 H11D 108.2 . . ?
N5 C11 C12 116.5(4) . . ?
H11C C11 H11D 107.3 . . ?
C12 C11 H11C 108.2 . . ?
C12 C11 H11D 108.2 . . ?
C11 C12 H12D 109.5 . . ?
C11 C12 H12E 109.5 . . ?
C11 C12 H12F 109.5 . . ?
H12D C12 H12E 109.5 . . ?
H12D C12 H12F 109.5 . . ?
H12E C12 H12F 109.5 . . ?
N5 C13 H13C 108.6 . . ?
N5 C13 H13D 108.6 . . ?
N5 C13 C14 114.9(4) . . ?
H13C C13 H13D 107.5 . . ?
C14 C13 H13C 108.6 . . ?
C14 C13 H13D 108.6 . . ?
C13 C14 H14D 109.5 . . ?
C13 C14 H14E 109.5 . . ?
C13 C14 H14F 109.5 . . ?
H14D C14 H14E 109.5 . . ?
H14D C14 H14F 109.5 . . ?
H14E C14 H14F 109.5 . . ?
N6 C15 H15C 108.8 . . ?
N6 C15 H15D 108.8 . . ?
N6 C15 C16 113.7(4) . . ?
H15C C15 H15D 107.7 . . ?
C16 C15 H15C 108.8 . . ?
C16 C15 H15D 108.8 . . ?
C15 C16 H16D 109.5 . . ?
C15 C16 H16E 109.5 . . ?
C15 C16 H16F 109.5 . . ?
H16D C16 H16E 109.5 . . ?
H16D C16 H16F 109.5 . . ?
H16E C16 H16F 109.5 . . ?
N6 C17 H17E 108.3 . . ?
N6 C17 H17F 108.3 . . ?
N6 C17 C18 116.1(5) . . ?
H17E C17 H17F 107.4 . . ?
C18 C17 H17E 108.3 . . ?
C18 C17 H17F 108.3 . . ?
C17 C18 H18G 109.5 . . ?
C17 C18 H18H 109.5 . . ?
C17 C18 H18I 109.5 . . ?
H18G C18 H18H 109.5 . . ?
H18G C18 H18I 109.5 . . ?
H18H C18 H18I 109.5 . . ?
N5A Ge1A C1A 110.66(16) . . ?
N5A Ge1A C6A 106.91(17) . . ?
N6A Ge1A N5A 110.99(16) . . ?
N6A Ge1A C1A 112.58(17) . . ?
N6A Ge1A C6A 109.76(17) . . ?
C6A Ge1A C1A 105.66(17) . . ?
C1A N1A C4A 126.2(3) . . ?
C2A N1A C1A 110.9(3) . . ?
C2A N1A C4A 122.8(3) . . ?
C2A N2A C3A 109.8(3) . . ?
C2A N2A C5A 125.7(3) . . ?
C3A N2A C5A 124.3(3) . . ?
C6A N3A C9A 125.5(3) . . ?
C7A N3A C6A 110.5(3) . . ?
C7A N3A C9A 123.8(3) . . ?
C7A N4A C8A 109.7(3) . . ?
C7A N4A C10A 124.4(3) . . ?
C8A N4A C10A 125.9(3) . . ?
C11A N5A Ge1A 115.4(3) . . ?
C13A N5A Ge1A 120.6(3) . . ?
C13A N5A C11A 115.3(3) . . ?
C15A N6A Ge1A 123.6(3) . . ?
C15A N6A C17A 119.3(4) . . ?
C17A N6A Ge1A 117.0(4) . . ?
C17S N6A Ge1A 130.3(10) . . ?
C17S N6A C15A 100.5(10) . . ?
N1A C1A Ge1A 128.8(3) . . ?
C3A C1A Ge1A 124.9(3) . . ?
C3A C1A N1A 105.2(3) . . ?
N1A C2A S1A 126.5(3) . . ?
N2A C2A S1A 128.2(3) . . ?
N2A C2A N1A 105.3(3) . . ?
N2A C3A H3A 125.6 . . ?
C1A C3A N2A 108.8(3) . . ?
C1A C3A H3A 125.6 . . ?
N1A C4A H4AA 109.5 . . ?
N1A C4A H4AB 109.5 . . ?
N1A C4A H4AC 109.5 . . ?
H4AA C4A H4AB 109.5 . . ?
H4AA C4A H4AC 109.5 . . ?
H4AB C4A H4AC 109.5 . . ?
N2A C5A H5AA 109.5 . . ?
N2A C5A H5AB 109.5 . . ?
N2A C5A H5AC 109.5 . . ?
H5AA C5A H5AB 109.5 . . ?
H5AA C5A H5AC 109.5 . . ?
H5AB C5A H5AC 109.5 . . ?
N3A C6A Ge1A 124.9(3) . . ?
C8A C6A Ge1A 129.4(3) . . ?
C8A C6A N3A 105.4(3) . . ?
N3A C7A S2A 127.6(3) . . ?
N4A C7A S2A 126.5(3) . . ?
N4A C7A N3A 105.9(3) . . ?
N4A C8A H8A 125.7 . . ?
C6A C8A N4A 108.5(3) . . ?
C6A C8A H8A 125.7 . . ?
N3A C9A H9AA 109.5 . . ?
N3A C9A H9AB 109.5 . . ?
N3A C9A H9AC 109.5 . . ?
H9AA C9A H9AB 109.5 . . ?
H9AA C9A H9AC 109.5 . . ?
H9AB C9A H9AC 109.5 . . ?
N4A C10A H10A 109.5 . . ?
N4A C10A H10B 109.5 . . ?
N4A C10A H10C 109.5 . . ?
H10A C10A H10B 109.5 . . ?
H10A C10A H10C 109.5 . . ?
H10B C10A H10C 109.5 . . ?
N5A C11A H11A 108.5 . . ?
N5A C11A H11B 108.5 . . ?
N5A C11A C12A 115.0(4) . . ?
H11A C11A H11B 107.5 . . ?
C12A C11A H11A 108.5 . . ?
C12A C11A H11B 108.5 . . ?
C11A C12A H12A 109.5 . . ?
C11A C12A H12B 109.5 . . ?
C11A C12A H12C 109.5 . . ?
H12A C12A H12B 109.5 . . ?
H12A C12A H12C 109.5 . . ?
H12B C12A H12C 109.5 . . ?
N5A C13A H13A 108.7 . . ?
N5A C13A H13B 108.7 . . ?
N5A C13A C14A 114.4(5) . . ?
H13A C13A H13B 107.6 . . ?
C14A C13A H13A 108.7 . . ?
C14A C13A H13B 108.7 . . ?
C13A C14A H14A 109.5 . . ?
C13A C14A H14B 109.5 . . ?
C13A C14A H14C 109.5 . . ?
H14A C14A H14B 109.5 . . ?
H14A C14A H14C 109.5 . . ?
H14B C14A H14C 109.5 . . ?
N6A C15A H15A 108.4 . . ?
N6A C15A H15B 108.4 . . ?
N6A C15A C16A 115.5(4) . . ?
H15A C15A H15B 107.5 . . ?
C16A C15A H15A 108.4 . . ?
C16A C15A H15B 108.4 . . ?
C15A C16A H16A 109.5 . . ?
C15A C16A H16B 109.5 . . ?
C15A C16A H16C 109.5 . . ?
H16A C16A H16B 109.5 . . ?
H16A C16A H16C 109.5 . . ?
H16B C16A H16C 109.5 . . ?
N6A C17A H17A 109.3 . . ?
N6A C17A H17B 109.3 . . ?
N6A C17A C18A 111.7(6) . . ?
H17A C17A H17B 107.9 . . ?
C18A C17A H17A 109.3 . . ?
C18A C17A H17B 109.3 . . ?
N6A C17S H17C 109.4 . . ?
N6A C17S H17D 109.4 . . ?
N6A C17S C18S 111(2) . . ?
H17C C17S H17D 108.0 . . ?
C18S C17S H17C 109.4 . . ?
C18S C17S H17D 109.4 . . ?
C17A C18A H18A 109.5 . . ?
C17A C18A H18B 109.5 . . ?
C17A C18A H18C 109.5 . . ?
H18A C18A H18B 109.5 . . ?
H18A C18A H18C 109.5 . . ?
H18B C18A H18C 109.5 . . ?
C17S C18S H18D 109.5 . . ?
C17S C18S H18E 109.5 . . ?
C17S C18S H18F 109.5 . . ?
H18D C18S H18E 109.5 . . ?
H18D C18S H18F 109.5 . . ?
H18E C18S H18F 109.5 . . ?
C21 O00J C20 111.4(4) . . ?
H19A C19 H19B 109.5 . . ?
H19A C19 H19C 109.5 . . ?
H19B C19 H19C 109.5 . . ?
C20 C19 H19A 109.5 . . ?
C20 C19 H19B 109.5 . . ?
C20 C19 H19C 109.5 . . ?
O00J C20 C19 109.6(4) . . ?
O00J C20 H20A 109.7 . . ?
O00J C20 H20B 109.7 . . ?
C19 C20 H20A 109.7 . . ?
C19 C20 H20B 109.7 . . ?
H20A C20 H20B 108.2 . . ?
O00J C21 H21A 110.0 . . ?
O00J C21 H21B 110.0 . . ?
O00J C21 C22 108.3(5) . . ?
H21A C21 H21B 108.4 . . ?
C22 C21 H21A 110.0 . . ?
C22 C21 H21B 110.0 . . ?
C21 C22 H22A 109.5 . . ?
C21 C22 H22B 109.5 . . ?
C21 C22 H22C 109.5 . . ?
H22A C22 H22B 109.5 . . ?
H22A C22 H22C 109.5 . . ?
H22B C22 H22C 109.5 . . ?

loop_
_geom_bond_atom_site_label_1
_geom_bond_atom_site_label_2
_geom_bond_distance
_geom_bond_site_symmetry_2
_geom_bond_publ_flag
Ge N5 1.809(4) . ?
Ge N6 1.823(3) . ?
Ge C1 1.936(4) . ?
Ge C6 1.945(4) . ?
S1 C2 1.683(4) . ?
S2 C7 1.677(4) . ?
N1 C1 1.404(5) . ?
N1 C2 1.363(5) . ?
N1 C4 1.451(6) . ?
N2 C2 1.365(5) . ?
N2 C3 1.382(5) . ?
N2 C5 1.455(5) . ?
N3 C6 1.397(5) . ?
N3 C7 1.365(5) . ?
N3 C9 1.458(5) . ?
N4 C7 1.366(5) . ?
N4 C8 1.369(5) . ?
N4 C10 1.465(5) . ?
N5 C11 1.466(5) . ?
N5 C13 1.451(6) . ?
N6 C15 1.448(5) . ?
N6 C17 1.465(5) . ?
C1 C3 1.352(6) . ?
C3 H3 0.9500 . ?
C4 H4A 0.9800 . ?
C4 H4B 0.9800 . ?
C4 H4C 0.9800 . ?
C5 H5A 0.9800 . ?
C5 H5B 0.9800 . ?
C5 H5C 0.9800 . ?
C6 C8 1.362(5) . ?
C8 H8 0.9500 . ?
C9 H9A 0.9800 . ?
C9 H9B 0.9800 . ?
C9 H9C 0.9800 . ?
C10 H10D 0.9800 . ?
C10 H10E 0.9800 . ?
C10 H10F 0.9800 . ?
C11 H11C 0.9900 . ?
C11 H11D 0.9900 . ?
C11 C12 1.516(6) . ?
C12 H12D 0.9800 . ?
C12 H12E 0.9800 . ?
C12 H12F 0.9800 . ?
C13 H13C 0.9900 . ?
C13 H13D 0.9900 . ?
C13 C14 1.499(7) . ?
C14 H14D 0.9800 . ?
C14 H14E 0.9800 . ?
C14 H14F 0.9800 . ?
C15 H15C 0.9900 . ?
C15 H15D 0.9900 . ?
C15 C16 1.512(7) . ?
C16 H16D 0.9800 . ?
C16 H16E 0.9800 . ?
C16 H16F 0.9800 . ?
C17 H17E 0.9900 . ?
C17 H17F 0.9900 . ?
C17 C18 1.501(9) . ?
C18 H18G 0.9800 . ?
C18 H18H 0.9800 . ?
C18 H18I 0.9800 . ?
Ge1A N5A 1.828(3) . ?
Ge1A N6A 1.809(4) . ?
Ge1A C1A 1.937(4) . ?
Ge1A C6A 1.928(4) . ?
S1A C2A 1.689(4) . ?
S2A C7A 1.694(4) . ?
N1A C1A 1.396(5) . ?
N1A C2A 1.366(5) . ?
N1A C4A 1.456(5) . ?
N2A C2A 1.360(5) . ?
N2A C3A 1.378(5) . ?
N2A C5A 1.466(5) . ?
N3A C6A 1.411(5) . ?
N3A C7A 1.358(5) . ?
N3A C9A 1.450(5) . ?
N4A C7A 1.356(5) . ?
N4A C8A 1.390(5) . ?
N4A C10A 1.452(5) . ?
N5A C11A 1.479(5) . ?
N5A C13A 1.455(6) . ?
N6A C15A 1.451(6) . ?
N6A C17A 1.471(7) . ?
N6A C17S 1.44(2) . ?
C1A C3A 1.356(6) . ?
C3A H3A 0.9500 . ?
C4A H4AA 0.9800 . ?
C4A H4AB 0.9800 . ?
C4A H4AC 0.9800 . ?
C5A H5AA 0.9800 . ?
C5A H5AB 0.9800 . ?
C5A H5AC 0.9800 . ?
C6A C8A 1.349(6) . ?
C8A H8A 0.9500 . ?
C9A H9AA 0.9800 . ?
C9A H9AB 0.9800 . ?
C9A H9AC 0.9800 . ?
C10A H10A 0.9800 . ?
C10A H10B 0.9800 . ?
C10A H10C 0.9800 . ?
C11A H11A 0.9900 . ?
C11A H11B 0.9900 . ?
C11A C12A 1.497(7) . ?
C12A H12A 0.9800 . ?
C12A H12B 0.9800 . ?
C12A H12C 0.9800 . ?
C13A H13A 0.9900 . ?
C13A H13B 0.9900 . ?
C13A C14A 1.496(8) . ?
C14A H14A 0.9800 . ?
C14A H14B 0.9800 . ?
C14A H14C 0.9800 . ?
C15A H15A 0.9900 . ?
C15A H15B 0.9900 . ?
C15A C16A 1.506(7) . ?
C16A H16A 0.9800 . ?
C16A H16B 0.9800 . ?
C16A H16C 0.9800 . ?
C17A H17A 0.9900 . ?
C17A H17B 0.9900 . ?
C17A C18A 1.498(10) . ?
C17S H17C 0.9900 . ?
C17S H17D 0.9900 . ?
C17S C18S 1.502(10) . ?
C18A H18A 0.9800 . ?
C18A H18B 0.9800 . ?
C18A H18C 0.9800 . ?
C18S H18D 0.9800 . ?
C18S H18E 0.9800 . ?
C18S H18F 0.9800 . ?
O00J C20 1.432(6) . ?
O00J C21 1.416(7) . ?
C19 H19A 0.9800 . ?
C19 H19B 0.9800 . ?
C19 H19C 0.9800 . ?
C19 C20 1.502(8) . ?
C20 H20A 0.9900 . ?
C20 H20B 0.9900 . ?
C21 H21A 0.9900 . ?
C21 H21B 0.9900 . ?
C21 C22 1.516(9) . ?
C22 H22A 0.9800 . ?
C22 H22B 0.9800 . ?
C22 H22C 0.9800 . ?
